data_7701749
loop_
_publ_author_name
'Jacobsen, Jannick'
'Achenbach, Bastian'
'Reinsch, Helge'
'Smolders, Simon'
'Lange, Florian-David'
'Friedrichs, Gernot'
'De Vos, Dirk'
'Stock, Norbert'

_publ_section_title
;
 The first water-based synthesis of Ce(iv)-MOFs with saturated chiral and
 achiral C<sub>4</sub>-dicarboxylate linkers.
;
_journal_issue 23
_journal_name_full 'Dalton transactions (Cambridge, England : 2003)'
_journal_page_first 8433
_journal_page_last 8441
_journal_paper_doi 10.1039/c9dt01542f
_journal_volume 48
_journal_year 2019
_chemical_formula_sum 'C48 Ce12 N12 O102.2'
_chemical_formula_weight 4061.24
_chemical_name_mineral Ce-UiO-66-Asp
_space_group_IT_number 201
_space_group_name_Hall 'P 2 2 3 -1n'
_space_group_name_H-M_alt 'P n -3 :1'
_symmetry_cell_setting cubic
_symmetry_Int_Tables_number 201
_symmetry_space_group_name_Hall 'P 2 2 3 -1n'
_symmetry_space_group_name_H-M 'P n -3 :1'
_audit_update_record
;
2019-04-09 deposited with the CCDC.	2019-05-13 downloaded from the CCDC.
;
_cell_angle_alpha 90
_cell_angle_beta 90
_cell_angle_gamma 90
_cell_formula_units_Z 2
_cell_length_a 18.65148(16)
_cell_length_b 18.65148(16)
_cell_length_c 18.65148(16)
_cell_volume 6488.43(10)
_diffrn_ambient_temperature 298
_diffrn_measurement_device_type 'STOE Stadi P Cu Ka1'
_diffrn_radiation_wavelength 1.540598
_cod_data_source_file c9dt01542f2.cif
_cod_data_source_block CeUiO66Asp
_cod_original_cell_volume 6488.43(17)
_cod_original_sg_symbol_H-M PN-3:1
_cod_original_formula_sum 'C48 Ce12 N12 O102.20'
_cod_database_code 7701749

loop_
_symmetry_equiv_pos_as_xyz
'x, y, z '
'-x, y, -z '
'-x+1/2, -y+1/2, -z+1/2 '
'-x+1/2, y+1/2, z+1/2 '
'-y, -z, x '
'-y, z, -x '
'-y+1/2, -z+1/2, -x+1/2 '
'-y+1/2, z+1/2, x+1/2 '
'-z, -x, y '
'-z, x, -y '
'-z+1/2, -x+1/2, -y+1/2 '
'-z+1/2, x+1/2, y+1/2 '
'z, -x, -y '
'z, x, y '
'z+1/2, -x+1/2, y+1/2 '
'z+1/2, x+1/2, -y+1/2 '
'y, -z, -x '
'y, z, x '
'y+1/2, -z+1/2, x+1/2 '
'y+1/2, z+1/2, -x+1/2 '
'x, -y, -z '
'-x, -y, z '
'x+1/2, -y+1/2, z+1/2 '
'x+1/2, y+1/2, -z+1/2 '

loop_
_atom_site_label
_atom_site_type_symbol
_atom_site_symmetry_multiplicity
_atom_site_fract_x
_atom_site_fract_y
_atom_site_fract_z
_atom_site_occupancy
_atom_site_B_iso_or_equiv
Ce1 Ce 24 0.39344(14) 0.2638(4) 0.2370(4) 1 0.80(9)
O1 O 8 0.331(4) 0.331(4) 0.331(4) 1 5.7(4)
O2 O 24 0.316(2) 0.336(2) 0.176(3) 1 5.7(4)
Ow1 O 24 0.5376(15) 0.270(3) 0.209(2) 1 5.7(4)
O3 O 24 0.437(4) 0.276(3) 0.117(5) 1 5.7(4)
O4 O 24 0.342(5) 0.277(3) 0.038(4) 1 5.7(4)
C1 C 24 0.410(9) 0.280(6) 0.055(10) 1 8.0(12)
C2 C 24 0.461(5) 0.290(4) -0.007(6) 1 8.0(12)
N2 N 24 0.433(6) 0.262(5) -0.077(7) 0.5 8.0(12)
O5 O 24 0.463(4) 0.264(3) 0.345(4) 1 5.7(4)
O6 O 24 0.385(6) 0.242(3) 0.437(4) 1 5.7(4)
C3 C 24 0.445(9) 0.253(6) 0.410(9) 1 8.0(12)
C4 C 24 0.509(6) 0.254(6) 0.460(5) 1 8.0(12)
N3 N 24 0.566(8) 0.303(6) 0.432(7) 0.5 8.0(12)
G1 O 8 0.067(3) 0.067(3) 0.067(3) 1.00(12) 8.0(16)
G2 O 24 0.1925(19) 0.1549(19) 0.734(3) 0.85(4) 8.0(16)
G3 O 24 0.9758(19) 0.565(2) 0.097(2) 1.00(5) 8.0(16)
